data_4303225
loop_
_publ_author_name
'Prabhuodeyara M. Gurubasavaraj'
'Kotohiro Nomura'

_publ_contact_author_email nomurak@ms.naist.jp
_publ_contact_author_fax +81-743-72-6049
_publ_contact_author_name 'Kotohiro NOMURA'
_publ_contact_author_phone +81-743-72-6041
_publ_section_title
;
Synthesis and Structural Analysis of Titanatranes Bearing Terminal
Substituted Aryloxo Ligands of the type
[Ti(OAr){(O-2,4-Me2C6H2-6-CH2)2(OCH2CH2)N}]n (n= 1, 2): Effect of Aryloxo
Substituents in the Ethylene Polymerization
;
_journal_name_full 'Inorganic Chemistry'
_journal_page_first 9491
_journal_page_last 9500
_journal_paper_doi 10.1021/ic9008398
_journal_volume 48
_journal_year 2009
_chemical_formula_moiety 'C38 H37 N O4 Ti '
_chemical_formula_sum 'C38 H37 N O4 Ti'
_chemical_formula_weight 619.61
_space_group_IT_number 2
_symmetry_cell_setting triclinic
_symmetry_Int_Tables_number 2
_symmetry_space_group_name_Hall '-P 1'
_symmetry_space_group_name_H-M 'P -1'
_cell_angle_alpha 72.2383(16)
_cell_angle_beta 69.0925(15)
_cell_angle_gamma 63.7256(11)
_cell_formula_units_Z 2
_cell_length_a 11.3277(5)
_cell_length_b 11.8376(5)
_cell_length_c 14.6005(7)
_cell_measurement_reflns_used 11024
_cell_measurement_temperature 193.1
_cell_measurement_theta_max 25.4
_cell_measurement_theta_min 3.0
_cell_volume 1614.48(13)
_computing_cell_refinement PROCESS-AUTO
_computing_data_collection PROCESS-AUTO
_computing_data_reduction CrystalStructure
_computing_publication_material 'CrystalStructure 3.8'
_computing_structure_refinement CRYSTALS
_computing_structure_solution SIR92
_diffrn_detector_area_resol_mean 10.00
_diffrn_measured_fraction_theta_full 0.996
_diffrn_measured_fraction_theta_max 0.996
_diffrn_measurement_device_type 'Rigaku RAXIS-RAPID'
_diffrn_measurement_method \w
_diffrn_radiation_type 'Mo K\a'
_diffrn_radiation_wavelength 0.71075
_diffrn_reflns_av_R_equivalents 0.031
_diffrn_reflns_limit_h_max 13
_diffrn_reflns_limit_h_min -13
_diffrn_reflns_limit_k_max 14
_diffrn_reflns_limit_k_min -14
_diffrn_reflns_limit_l_max 17
_diffrn_reflns_limit_l_min -17
_diffrn_reflns_number 13537
_diffrn_reflns_theta_full 25.35
_diffrn_reflns_theta_max 25.35
_exptl_absorpt_coefficient_mu 0.306
_exptl_absorpt_correction_T_max 0.946
_exptl_absorpt_correction_T_min 0.672
_exptl_absorpt_correction_type multi-scan
_exptl_absorpt_process_details
;
    Higashi, T. (1995). Program for Absorption Correction.
    Rigaku Corporation, Tokyo, Japan.
;
_exptl_crystal_colour yellow
_exptl_crystal_density_diffrn 1.274
_exptl_crystal_density_method 'not measured'
_exptl_crystal_description block
_exptl_crystal_F_000 652.00
_exptl_crystal_size_max 0.25
_exptl_crystal_size_mid 0.20
_exptl_crystal_size_min 0.18
_refine_diff_density_max 0.40
_refine_diff_density_min -0.32
_refine_ls_extinction_method none
_refine_ls_goodness_of_fit_ref 1.005
_refine_ls_hydrogen_treatment refall
_refine_ls_number_parameters 434
_refine_ls_number_reflns 4655
_refine_ls_R_factor_gt 0.0425
_refine_ls_shift/su_max 0.0041
_refine_ls_structure_factor_coef F
_refine_ls_weighting_details 'w = 1/[0.0047Fo^2^ + 1.0000\s(Fo^2^)]'
_refine_ls_weighting_scheme calc
_refine_ls_wR_factor_ref 0.0803
_reflns_number_gt 4638
_reflns_number_total 5898
_reflns_threshold_expression F^2^>2.0\s(F^2^)
_cod_data_source_file ic9008398_si_002_2.cif
_cod_data_source_block '_GuruArPh'
_cod_original_cell_volume 1614.48(12)
_cod_original_formula_sum 'C38 H37 N O4 Ti '
_cod_database_code 4303225

loop_
_symmetry_equiv_pos_site_id
_symmetry_equiv_pos_as_xyz
1 +X,+Y,+Z
2 -X,-Y,-Z

loop_
_atom_site_label
_atom_site_type_symbol
_atom_site_fract_x
_atom_site_fract_y
_atom_site_fract_z
_atom_site_U_iso_or_equiv
_atom_site_adp_type
_atom_site_occupancy
_atom_site_symmetry_multiplicity
_atom_site_calc_flag
_atom_site_refinement_flags
_atom_site_disorder_assembly
_atom_site_disorder_group
Ti(1) Ti 0.05398(4) 0.40782(4) 0.20310(3) 0.02412(14) Uani 1.00 1 d . . .
O(1) O 0.10838(18) 0.45518(17) 0.06935(14) 0.0320(5) Uani 1.00 1 d . . .
O(2) O 0.14876(19) 0.39235(17) 0.28806(15) 0.0324(5) Uani 1.00 1 d . . .
O(3) O -0.12935(17) 0.45165(16) 0.25755(14) 0.0313(5) Uani 1.00 1 d . . .
O(4) O 0.10675(18) 0.23604(16) 0.20033(14) 0.0292(4) Uani 1.00 1 d . . .
N(1) N 0.0010(2) 0.62334(19) 0.18457(16) 0.0258(5) Uani 1.00 1 d . . .
C(1) C 0.1001(2) 0.5802(2) 0.0149(2) 0.0334(7) Uani 1.00 1 d . . .
C(2) C -0.0126(2) 0.6748(2) 0.0795(2) 0.0329(7) Uani 1.00 1 d . . .
C(3) C 0.1646(2) 0.4651(2) 0.3356(2) 0.0281(7) Uani 1.00 1 d . . .
C(4) C 0.1418(2) 0.5925(2) 0.2946(2) 0.0281(7) Uani 1.00 1 d . . .
C(5) C 0.1450(2) 0.6695(2) 0.3488(2) 0.0358(8) Uani 1.00 1 d . . .
C(6) C 0.1746(3) 0.6220(3) 0.4387(2) 0.0393(8) Uani 1.00 1 d . . .
C(7) C 0.2062(3) 0.4909(3) 0.4757(2) 0.0418(8) Uani 1.00 1 d . . .
C(8) C 0.1999(2) 0.4104(2) 0.4261(2) 0.0338(7) Uani 1.00 1 d . . .
C(9) C 0.1197(2) 0.6435(2) 0.1910(2) 0.0313(7) Uani 1.00 1 d . . .
C(10) C 0.1744(4) 0.7069(3) 0.4982(2) 0.0628(12) Uani 1.00 1 d . . .
C(11) C 0.2313(3) 0.2706(2) 0.4658(2) 0.0464(9) Uani 1.00 1 d . . .
C(12) C -0.2496(2) 0.5559(2) 0.2665(2) 0.0291(6) Uani 1.00 1 d . . .
C(13) C -0.2498(2) 0.6759(2) 0.2616(2) 0.0294(7) Uani 1.00 1 d . . .
C(14) C -0.3728(2) 0.7803(2) 0.2698(2) 0.0362(7) Uani 1.00 1 d . . .
C(15) C -0.4957(2) 0.7669(2) 0.2847(2) 0.0422(8) Uani 1.00 1 d . . .
C(16) C -0.4911(2) 0.6458(2) 0.2907(2) 0.0375(8) Uani 1.00 1 d . . .
C(17) C -0.3695(2) 0.5397(2) 0.2799(2) 0.0320(7) Uani 1.00 1 d . . .
C(18) C -0.1226(2) 0.6906(2) 0.2574(2) 0.0318(7) Uani 1.00 1 d . . .
C(19) C -0.6270(3) 0.8834(3) 0.2885(3) 0.0651(11) Uani 1.00 1 d . . .
C(20) C -0.3662(3) 0.4109(3) 0.2820(2) 0.0472(9) Uani 1.00 1 d . . .
C(21) C 0.1604(2) 0.1547(2) 0.1360(2) 0.0264(6) Uani 1.00 1 d . . .
C(22) C 0.2861(2) 0.1471(2) 0.0620(2) 0.0269(6) Uani 1.00 1 d . . .
C(23) C 0.3328(2) 0.0695(2) -0.0088(2) 0.0322(7) Uani 1.00 1 d . . .
C(24) C 0.2615(3) -0.0012(2) -0.0066(2) 0.0390(8) Uani 1.00 1 d . . .
C(25) C 0.1433(2) 0.0024(2) 0.0679(2) 0.0335(7) Uani 1.00 1 d . . .
C(26) C 0.0908(2) 0.0790(2) 0.1402(2) 0.0278(6) Uani 1.00 1 d . . .
C(27) C 0.3689(2) 0.2147(2) 0.0610(2) 0.0295(7) Uani 1.00 1 d . . .
C(28) C 0.3925(2) 0.2180(2) 0.1472(2) 0.0331(7) Uani 1.00 1 d . . .
C(29) C 0.4733(3) 0.2797(2) 0.1439(2) 0.0452(9) Uani 1.00 1 d . . .
C(30) C 0.5349(3) 0.3389(2) 0.0513(2) 0.0505(10) Uani 1.00 1 d . . .
C(31) C 0.5115(3) 0.3359(3) -0.0336(2) 0.0498(9) Uani 1.00 1 d . . .
C(32) C 0.4299(2) 0.2766(2) -0.0310(2) 0.0392(8) Uani 1.00 1 d . . .
C(33) C -0.0338(2) 0.0766(2) 0.2204(2) 0.0330(7) Uani 1.00 1 d . . .
C(34) C -0.1451(3) 0.0787(2) 0.1988(2) 0.0440(9) Uani 1.00 1 d . . .
C(35) C -0.2566(3) 0.0653(3) 0.2718(3) 0.0531(10) Uani 1.00 1 d . . .
C(36) C -0.2611(3) 0.0492(3) 0.3712(3) 0.0590(11) Uani 1.00 1 d . . .
C(37) C -0.1516(3) 0.0475(3) 0.3943(2) 0.0540(10) Uani 1.00 1 d . . .
C(38) C -0.0397(3) 0.0602(2) 0.3207(2) 0.0394(8) Uani 1.00 1 d . . .
H(1) H 0.0781 0.5948 -0.0493 0.043 Uiso 1.00 1 c R . .
H(2) H 0.1886 0.5897 0.0008 0.043 Uiso 1.00 1 c R . .
H(3) H -0.1052 0.6845 0.0764 0.041 Uiso 1.00 1 c R . .
H(4) H -0.0031 0.7616 0.0553 0.040 Uiso 1.00 1 c R . .
H(5) H 0.1245 0.7643 0.3200 0.047 Uiso 1.00 1 c R . .
H(6) H 0.2336 0.4544 0.5383 0.055 Uiso 1.00 1 c R . .
H(7) H 0.1016 0.7362 0.1743 0.041 Uiso 1.00 1 c R . .
H(8) H 0.2030 0.5985 0.1428 0.041 Uiso 1.00 1 c R . .
H(9) H 0.1151 0.7934 0.4802 0.089 Uiso 1.00 1 c R . .
H(10) H 0.1428 0.6774 0.5680 0.089 Uiso 1.00 1 c R . .
H(11) H 0.2653 0.7037 0.4840 0.089 Uiso 1.00 1 c R . .
H(12) H 0.2701 0.2456 0.5210 0.058 Uiso 1.00 1 c R . .
H(13) H 0.1489 0.2542 0.4876 0.058 Uiso 1.00 1 c R . .
H(14) H 0.2951 0.2224 0.4144 0.057 Uiso 1.00 1 c R . .
H(15) H -0.3738 0.8633 0.2651 0.041 Uiso 1.00 1 c R . .
H(16) H -0.5782 0.6344 0.3033 0.043 Uiso 1.00 1 c R . .
H(17) H -0.1054 0.6563 0.3250 0.038 Uiso 1.00 1 c R . .
H(18) H -0.1387 0.7839 0.2394 0.039 Uiso 1.00 1 c R . .
H(19) H -0.6114 0.9544 0.2309 0.070 Uiso 1.00 1 c R . .
H(20) H -0.7005 0.8601 0.2829 0.070 Uiso 1.00 1 c R . .
H(21) H -0.6577 0.9142 0.3544 0.070 Uiso 1.00 1 c R . .
H(22) H -0.4587 0.4139 0.3013 0.063 Uiso 1.00 1 c R . .
H(23) H -0.3203 0.3879 0.2163 0.063 Uiso 1.00 1 c R . .
H(24) H -0.3176 0.3475 0.3297 0.063 Uiso 1.00 1 c R . .
H(25) H 0.4236 0.0647 -0.0646 0.038 Uiso 1.00 1 c R . .
H(26) H 0.2960 -0.0559 -0.0599 0.050 Uiso 1.00 1 c R . .
H(27) H 0.0938 -0.0518 0.0700 0.043 Uiso 1.00 1 c R . .
H(28) H 0.3481 0.1727 0.2161 0.041 Uiso 1.00 1 c R . .
H(29) H 0.4881 0.2824 0.2074 0.058 Uiso 1.00 1 c R . .
H(30) H 0.5954 0.3830 0.0476 0.063 Uiso 1.00 1 c R . .
H(31) H 0.5586 0.3814 -0.1045 0.059 Uiso 1.00 1 c R . .
H(32) H 0.4125 0.2772 -0.0979 0.045 Uiso 1.00 1 c R . .
H(33) H -0.1434 0.0905 0.1276 0.057 Uiso 1.00 1 c R . .
H(34) H -0.3386 0.0670 0.2528 0.066 Uiso 1.00 1 c R . .
H(35) H -0.3469 0.0385 0.4285 0.069 Uiso 1.00 1 c R . .
H(36) H -0.1543 0.0366 0.4670 0.065 Uiso 1.00 1 c R . .
H(37) H 0.0417 0.0577 0.3398 0.048 Uiso 1.00 1 c R . .

loop_
_atom_site_aniso_label
_atom_site_aniso_U_11
_atom_site_aniso_U_22
_atom_site_aniso_U_33
_atom_site_aniso_U_12
_atom_site_aniso_U_13
_atom_site_aniso_U_23
Ti(1) 0.0268(2) 0.0217(2) 0.0280(3) -0.0095(2) -0.0103(2) -0.0054(2)
O(1) 0.0355(10) 0.0334(10) 0.0284(10) -0.0117(8) -0.0105(8) -0.0064(8)
O(2) 0.0408(10) 0.0260(9) 0.0372(11) -0.0092(8) -0.0204(8) -0.0077(8)
O(3) 0.0274(9) 0.0245(9) 0.0425(11) -0.0105(7) -0.0082(8) -0.0063(8)
O(4) 0.0325(9) 0.0259(9) 0.0341(10) -0.0112(7) -0.0101(7) -0.0095(8)
N(1) 0.0258(10) 0.0265(11) 0.0291(12) -0.0117(9) -0.0108(9) -0.0031(9)
C(1) 0.0413(15) 0.0411(16) 0.0248(14) -0.0244(12) -0.0110(11) 0.0015(12)
C(2) 0.0381(14) 0.0302(14) 0.0334(15) -0.0157(11) -0.0169(12) 0.0040(11)
C(3) 0.0267(12) 0.0325(14) 0.0309(15) -0.0128(11) -0.0082(10) -0.0099(11)
C(4) 0.0295(13) 0.0328(14) 0.0281(14) -0.0167(11) -0.0089(10) -0.0041(11)
C(5) 0.0412(15) 0.0371(15) 0.0392(17) -0.0244(13) -0.0084(13) -0.0078(13)
C(6) 0.0527(17) 0.0517(18) 0.0306(16) -0.0372(15) -0.0050(13) -0.0097(13)
C(7) 0.0504(17) 0.059(2) 0.0283(15) -0.0275(15) -0.0160(13) -0.0065(14)
C(8) 0.0353(14) 0.0391(15) 0.0330(15) -0.0171(12) -0.0125(12) -0.0052(12)
C(9) 0.0348(14) 0.0336(14) 0.0348(15) -0.0196(12) -0.0121(11) -0.0043(12)
C(10) 0.112(3) 0.073(2) 0.0380(19) -0.067(2) -0.0206(19) -0.0046(17)
C(11) 0.063(2) 0.0411(17) 0.0393(18) -0.0209(15) -0.0262(15) 0.0040(14)
C(12) 0.0288(13) 0.0273(13) 0.0297(14) -0.0082(11) -0.0093(11) -0.0046(11)
C(13) 0.0300(13) 0.0270(13) 0.0308(15) -0.0105(11) -0.0085(11) -0.0040(11)
C(14) 0.0375(15) 0.0247(14) 0.0403(17) -0.0107(12) -0.0080(12) -0.0017(12)
C(15) 0.0286(14) 0.0381(16) 0.0468(19) -0.0041(12) -0.0093(13) -0.0038(14)
C(16) 0.0293(14) 0.0411(16) 0.0384(17) -0.0179(12) -0.0089(12) 0.0052(13)
C(17) 0.0331(14) 0.0339(15) 0.0304(15) -0.0169(12) -0.0097(11) 0.0012(12)
C(18) 0.0362(14) 0.0241(13) 0.0363(16) -0.0133(11) -0.0073(12) -0.0062(11)
C(19) 0.0322(16) 0.048(2) 0.093(3) -0.0052(15) -0.0121(17) -0.0035(19)
C(20) 0.0422(17) 0.0474(18) 0.067(2) -0.0232(14) -0.0180(15) -0.0151(16)
C(21) 0.0308(13) 0.0179(11) 0.0316(14) -0.0034(10) -0.0158(11) -0.0057(10)
C(22) 0.0296(13) 0.0187(12) 0.0329(14) -0.0072(10) -0.0135(11) -0.0014(10)
C(23) 0.0331(13) 0.0265(13) 0.0351(15) -0.0066(11) -0.0116(11) -0.0070(11)
C(24) 0.0443(16) 0.0311(14) 0.0485(18) -0.0045(12) -0.0223(14) -0.0188(13)
C(25) 0.0430(15) 0.0231(13) 0.0427(17) -0.0148(11) -0.0194(13) -0.0035(12)
C(26) 0.0350(13) 0.0190(12) 0.0325(14) -0.0104(10) -0.0168(11) 0.0013(10)
C(27) 0.0288(13) 0.0200(12) 0.0381(16) -0.0056(10) -0.0108(11) -0.0061(11)
C(28) 0.0311(13) 0.0265(13) 0.0442(17) -0.0100(11) -0.0131(12) -0.0071(12)
C(29) 0.0382(16) 0.0359(16) 0.072(2) -0.0073(13) -0.0235(15) -0.0229(16)
C(30) 0.0436(18) 0.0360(17) 0.079(2) -0.0227(14) -0.0138(17) -0.0096(17)
C(31) 0.0475(18) 0.0407(17) 0.058(2) -0.0251(15) -0.0045(16) -0.0026(15)
C(32) 0.0361(15) 0.0355(15) 0.0415(17) -0.0122(12) -0.0073(12) -0.0061(13)
C(33) 0.0385(15) 0.0182(12) 0.0480(18) -0.0107(11) -0.0183(13) -0.0051(12)
C(34) 0.0432(16) 0.0355(16) 0.063(2) -0.0178(13) -0.0212(15) -0.0081(14)
C(35) 0.0439(18) 0.0398(18) 0.081(2) -0.0228(15) -0.0183(17) -0.0041(17)
C(36) 0.0468(19) 0.0384(18) 0.087(3) -0.0233(15) 0.0016(18) -0.0153(18)
C(37) 0.067(2) 0.0444(19) 0.051(2) -0.0272(17) -0.0053(17) -0.0116(16)
C(38) 0.0468(17) 0.0310(15) 0.0428(18) -0.0209(13) -0.0103(14) -0.0014(13)

loop_
_atom_type_symbol
_atom_type_description
_atom_type_scat_dispersion_real
_atom_type_scat_dispersion_imag
_atom_type_scat_source
C C 0.003 0.002
;
International Tables for Crystallography
(1992, Vol. C, Tables 4.2.6.8 and 6.1.1.4)
;
H H 0.000 0.000
;
International Tables for Crystallography
(1992, Vol. C, Table 6.1.1.4)
;
N N 0.006 0.003
;
International Tables for Crystallography
(1992, Vol. C, Tables 4.2.6.8 and 6.1.1.4)
;
O O 0.011 0.006
;
International Tables for Crystallography
(1992, Vol. C, Tables 4.2.6.8 and 6.1.1.4)
;
Ti Ti 0.278 0.446
;
International Tables for Crystallography
(1992, Vol. C, Tables 4.2.6.8 and 6.1.1.4)
;

loop_
_geom_angle_atom_site_label_1
_geom_angle_atom_site_label_2
_geom_angle_atom_site_label_3
_geom_angle
_geom_angle_publ_flag
_geom_angle_site_symmetry_1
_geom_angle_site_symmetry_2
_geom_angle_site_symmetry_3
O(1) Ti(1) O(2) 122.80(10) yes . . .
O(1) Ti(1) O(3) 116.30(9) yes . . .
O(1) Ti(1) O(4) 95.45(8) yes . . .
O(1) Ti(1) N(1) 77.12(8) yes . . .
O(2) Ti(1) O(3) 114.46(9) yes . . .
O(2) Ti(1) O(4) 99.62(9) yes . . .
O(2) Ti(1) N(1) 84.21(9) yes . . .
O(3) Ti(1) O(4) 100.57(9) yes . . .
O(3) Ti(1) N(1) 83.46(8) yes . . .
O(4) Ti(1) N(1) 172.56(7) yes . . .
Ti(1) O(1) C(1) 127.50(18) yes . . .
Ti(1) O(2) C(3) 140.52(14) yes . . .
Ti(1) O(3) C(12) 141.64(18) yes . . .
Ti(1) O(4) C(21) 141.12(15) yes . . .
Ti(1) N(1) C(2) 103.80(18) yes . . .
Ti(1) N(1) C(9) 109.16(13) yes . . .
Ti(1) N(1) C(18) 115.43(16) yes . . .
C(2) N(1) C(9) 107.9(2) yes . . .
C(2) N(1) C(18) 111.88(18) yes . . .
C(9) N(1) C(18) 108.4(2) yes . . .
O(1) C(1) C(2) 106.9(2) yes . . .
N(1) C(2) C(1) 107.65(19) yes . . .
O(2) C(3) C(4) 119.3(2) yes . . .
O(2) C(3) C(8) 119.2(2) yes . . .
C(4) C(3) C(8) 121.5(3) yes . . .
C(3) C(4) C(5) 118.8(2) yes . . .
C(3) C(4) C(9) 119.4(3) yes . . .
C(5) C(4) C(9) 121.7(2) yes . . .
C(4) C(5) C(6) 122.0(2) yes . . .
C(5) C(6) C(7) 118.2(3) yes . . .
C(5) C(6) C(10) 121.6(2) yes . . .
C(7) C(6) C(10) 120.2(3) yes . . .
C(6) C(7) C(8) 122.1(3) yes . . .
C(3) C(8) C(7) 117.3(2) yes . . .
C(3) C(8) C(11) 120.2(3) yes . . .
C(7) C(8) C(11) 122.5(2) yes . . .
N(1) C(9) C(4) 111.3(2) yes . . .
O(3) C(12) C(13) 119.8(2) yes . . .
O(3) C(12) C(17) 118.9(2) yes . . .
C(13) C(12) C(17) 121.4(2) yes . . .
C(12) C(13) C(14) 118.6(3) yes . . .
C(12) C(13) C(18) 121.1(2) yes . . .
C(14) C(13) C(18) 120.0(2) yes . . .
C(13) C(14) C(15) 121.4(3) yes . . .
C(14) C(15) C(16) 118.0(2) yes . . .
C(14) C(15) C(19) 120.1(3) yes . . .
C(16) C(15) C(19) 121.8(3) yes . . .
C(15) C(16) C(17) 122.3(3) yes . . .
C(12) C(17) C(16) 118.2(3) yes . . .
C(12) C(17) C(20) 120.4(2) yes . . .
C(16) C(17) C(20) 121.4(3) yes . . .
N(1) C(18) C(13) 114.5(2) yes . . .
O(4) C(21) C(22) 120.2(2) yes . . .
O(4) C(21) C(26) 119.7(2) yes . . .
C(22) C(21) C(26) 120.1(2) yes . . .
C(21) C(22) C(23) 118.5(3) yes . . .
C(21) C(22) C(27) 121.9(2) yes . . .
C(23) C(22) C(27) 119.6(2) yes . . .
C(22) C(23) C(24) 121.1(2) yes . . .
C(23) C(24) C(25) 119.8(3) yes . . .
C(24) C(25) C(26) 121.7(3) yes . . .
C(21) C(26) C(25) 118.6(2) yes . . .
C(21) C(26) C(33) 121.7(2) yes . . .
C(25) C(26) C(33) 119.7(3) yes . . .
C(22) C(27) C(28) 122.6(2) yes . . .
C(22) C(27) C(32) 119.2(3) yes . . .
C(28) C(27) C(32) 118.2(3) yes . . .
C(27) C(28) C(29) 121.4(2) yes . . .
C(28) C(29) C(30) 119.4(4) yes . . .
C(29) C(30) C(31) 119.2(3) yes . . .
C(30) C(31) C(32) 121.8(3) yes . . .
C(27) C(32) C(31) 120.0(3) yes . . .
C(26) C(33) C(34) 120.6(3) yes . . .
C(26) C(33) C(38) 121.7(3) yes . . .
C(34) C(33) C(38) 117.5(2) yes . . .
C(33) C(34) C(35) 122.1(3) yes . . .
C(34) C(35) C(36) 119.9(4) yes . . .
C(35) C(36) C(37) 119.0(3) yes . . .
C(36) C(37) C(38) 120.9(3) yes . . .
C(33) C(38) C(37) 120.8(3) yes . . .
O(1) C(1) H(1) 110.1 no . . .
O(1) C(1) H(2) 110.1 no . . .
C(2) C(1) H(1) 110.1 no . . .
C(2) C(1) H(2) 110.1 no . . .
H(1) C(1) H(2) 109.5 no . . .
N(1) C(2) H(3) 109.9 no . . .
N(1) C(2) H(4) 109.9 no . . .
C(1) C(2) H(3) 109.9 no . . .
C(1) C(2) H(4) 109.9 no . . .
H(3) C(2) H(4) 109.5 no . . .
C(4) C(5) H(5) 119.0 no . . .
C(6) C(5) H(5) 119.0 no . . .
C(6) C(7) H(6) 119.0 no . . .
C(8) C(7) H(6) 119.0 no . . .
N(1) C(9) H(7) 109.0 no . . .
N(1) C(9) H(8) 109.0 no . . .
C(4) C(9) H(7) 109.0 no . . .
C(4) C(9) H(8) 109.0 no . . .
H(7) C(9) H(8) 109.5 no . . .
C(6) C(10) H(9) 109.5 no . . .
C(6) C(10) H(10) 109.5 no . . .
C(6) C(10) H(11) 109.5 no . . .
H(9) C(10) H(10) 109.5 no . . .
H(9) C(10) H(11) 109.5 no . . .
H(10) C(10) H(11) 109.5 no . . .
C(8) C(11) H(12) 109.5 no . . .
C(8) C(11) H(13) 109.5 no . . .
C(8) C(11) H(14) 109.5 no . . .
H(12) C(11) H(13) 109.5 no . . .
H(12) C(11) H(14) 109.5 no . . .
H(13) C(11) H(14) 109.5 no . . .
C(13) C(14) H(15) 119.3 no . . .
C(15) C(14) H(15) 119.3 no . . .
C(15) C(16) H(16) 118.9 no . . .
C(17) C(16) H(16) 118.8 no . . .
N(1) C(18) H(17) 108.2 no . . .
N(1) C(18) H(18) 108.2 no . . .
C(13) C(18) H(17) 108.2 no . . .
C(13) C(18) H(18) 108.2 no . . .
H(17) C(18) H(18) 109.5 no . . .
C(15) C(19) H(19) 109.5 no . . .
C(15) C(19) H(20) 109.5 no . . .
C(15) C(19) H(21) 109.5 no . . .
H(19) C(19) H(20) 109.5 no . . .
H(19) C(19) H(21) 109.5 no . . .
H(20) C(19) H(21) 109.5 no . . .
C(17) C(20) H(22) 109.5 no . . .
C(17) C(20) H(23) 109.5 no . . .
C(17) C(20) H(24) 109.5 no . . .
H(22) C(20) H(23) 109.5 no . . .
H(22) C(20) H(24) 109.5 no . . .
H(23) C(20) H(24) 109.5 no . . .
C(22) C(23) H(25) 119.4 no . . .
C(24) C(23) H(25) 119.4 no . . .
C(23) C(24) H(26) 120.1 no . . .
C(25) C(24) H(26) 120.1 no . . .
C(24) C(25) H(27) 119.2 no . . .
C(26) C(25) H(27) 119.2 no . . .
C(27) C(28) H(28) 119.3 no . . .
C(29) C(28) H(28) 119.3 no . . .
C(28) C(29) H(29) 120.3 no . . .
C(30) C(29) H(29) 120.3 no . . .
C(29) C(30) H(30) 120.4 no . . .
C(31) C(30) H(30) 120.4 no . . .
C(30) C(31) H(31) 119.1 no . . .
C(32) C(31) H(31) 119.1 no . . .
C(27) C(32) H(32) 120.0 no . . .
C(31) C(32) H(32) 120.0 no . . .
C(33) C(34) H(33) 119.0 no . . .
C(35) C(34) H(33) 118.9 no . . .
C(34) C(35) H(34) 120.1 no . . .
C(36) C(35) H(34) 120.1 no . . .
C(35) C(36) H(35) 120.5 no . . .
C(37) C(36) H(35) 120.5 no . . .
C(36) C(37) H(36) 119.6 no . . .
C(38) C(37) H(36) 119.6 no . . .
C(33) C(38) H(37) 119.6 no . . .
C(37) C(38) H(37) 119.6 no . . .

loop_
_geom_bond_atom_site_label_1
_geom_bond_atom_site_label_2
_geom_bond_distance
_geom_bond_publ_flag
_geom_bond_site_symmetry_1
_geom_bond_site_symmetry_2
Ti(1) O(1) 1.8129(18) yes . .
Ti(1) O(2) 1.834(2) yes . .
Ti(1) O(3) 1.8257(17) yes . .
Ti(1) O(4) 1.8576(19) yes . .
Ti(1) N(1) 2.298(2) yes . .
O(1) C(1) 1.429(3) yes . .
O(2) C(3) 1.358(4) yes . .
O(3) C(12) 1.371(2) yes . .
O(4) C(21) 1.343(3) yes . .
N(1) C(2) 1.505(3) yes . .
N(1) C(9) 1.504(4) yes . .
N(1) C(18) 1.481(3) yes . .
C(1) C(2) 1.514(3) yes . .
C(3) C(4) 1.383(3) yes . .
C(3) C(8) 1.397(4) yes . .
C(4) C(5) 1.396(5) yes . .
C(4) C(9) 1.515(4) yes . .
C(5) C(6) 1.361(4) yes . .
C(6) C(7) 1.402(4) yes . .
C(6) C(10) 1.513(6) yes . .
C(7) C(8) 1.398(5) yes . .
C(8) C(11) 1.497(4) yes . .
C(12) C(13) 1.400(4) yes . .
C(12) C(17) 1.392(4) yes . .
C(13) C(14) 1.389(3) yes . .
C(13) C(18) 1.503(4) yes . .
C(14) C(15) 1.402(5) yes . .
C(15) C(16) 1.387(5) yes . .
C(15) C(19) 1.513(3) yes . .
C(16) C(17) 1.390(3) yes . .
C(17) C(20) 1.501(5) yes . .
C(21) C(22) 1.433(3) yes . .
C(21) C(26) 1.410(4) yes . .
C(22) C(23) 1.397(4) yes . .
C(22) C(27) 1.472(5) yes . .
C(23) C(24) 1.385(5) yes . .
C(24) C(25) 1.385(3) yes . .
C(25) C(26) 1.395(4) yes . .
C(26) C(33) 1.484(3) yes . .
C(27) C(28) 1.391(5) yes . .
C(27) C(32) 1.417(3) yes . .
C(28) C(29) 1.383(5) yes . .
C(29) C(30) 1.409(4) yes . .
C(30) C(31) 1.371(6) yes . .
C(31) C(32) 1.371(6) yes . .
C(33) C(34) 1.392(5) yes . .
C(33) C(38) 1.399(4) yes . .
C(34) C(35) 1.368(4) yes . .
C(35) C(36) 1.390(6) yes . .
C(36) C(37) 1.388(7) yes . .
C(37) C(38) 1.372(4) yes . .
C(1) H(1) 1.000 no . .
C(1) H(2) 1.000 no . .
C(2) H(3) 1.020 no . .
C(2) H(4) 1.020 no . .
C(5) H(5) 1.020 no . .
C(7) H(6) 0.980 no . .
C(9) H(7) 0.990 no . .
C(9) H(8) 0.990 no . .
C(10) H(9) 0.960 no . .
C(10) H(10) 0.960 no . .
C(10) H(11) 0.960 no . .
C(11) H(12) 0.960 no . .
C(11) H(13) 0.960 no . .
C(11) H(14) 0.960 no . .
C(14) H(15) 0.960 no . .
C(16) H(16) 1.000 no . .
C(18) H(17) 1.000 no . .
C(18) H(18) 1.000 no . .
C(19) H(19) 1.020 no . .
C(19) H(20) 1.020 no . .
C(19) H(21) 1.020 no . .
C(20) H(22) 0.970 no . .
C(20) H(23) 0.970 no . .
C(20) H(24) 0.970 no . .
C(23) H(25) 1.050 no . .
C(24) H(26) 1.020 no . .
C(25) H(27) 1.010 no . .
C(28) H(28) 1.050 no . .
C(29) H(29) 1.010 no . .
C(30) H(30) 1.010 no . .
C(31) H(31) 1.080 no . .
C(32) H(32) 1.060 no . .
C(34) H(33) 1.000 no . .
C(35) H(34) 1.050 no . .
C(36) H(35) 1.060 no . .
C(37) H(36) 1.020 no . .
C(38) H(37) 1.040 no . .

loop_
_geom_contact_atom_site_label_1
_geom_contact_atom_site_label_2
_geom_contact_distance
_geom_contact_publ_flag
_geom_contact_site_symmetry_1
_geom_contact_site_symmetry_2
O(1) O(1) 3.345(3) ? . 2_565
O(1) C(1) 3.245(4) ? . 2_565
O(3) C(10) 3.460(3) ? . 2_566
C(1) O(1) 3.245(4) ? . 2_565
C(10) O(3) 3.460(3) ? . 2_566
C(10) C(37) 3.580(7) ? . 2_566
C(16) C(32) 3.502(4) ? . 2_565
C(23) C(23) 3.469(4) ? . 2_655
C(30) C(30) 3.479(4) ? . 2_665
C(30) C(31) 3.586(5) ? . 2_665
C(31) C(30) 3.586(5) ? . 2_665
C(32) C(16) 3.502(4) ? . 2_565
C(37) C(10) 3.580(7) ? . 2_566
Ti(1) H(1) 3.125 ? . 2_565
Ti(1) H(10) 3.432 ? . 2_566
O(1) H(1) 2.559 ? . 2_565
O(1) H(3) 3.086 ? . 2_565
O(2) H(10) 3.523 ? . 2_566
O(3) H(1) 3.060 ? . 2_565
O(3) H(6) 3.141 ? . 2_566
O(3) H(10) 2.530 ? . 2_566
O(4) H(1) 3.185 ? . 2_565
O(4) H(19) 3.491 ? . 1_645
C(1) H(1) 3.310 ? . 2_565
C(1) H(23) 3.437 ? . 2_565
C(1) H(30) 3.429 ? . 2_665
C(4) H(16) 3.470 ? . 1_655
C(5) H(13) 3.254 ? . 2_566
C(5) H(16) 2.823 ? . 1_655
C(5) H(20) 3.170 ? . 1_655
C(6) H(13) 3.183 ? . 2_566
C(6) H(16) 2.829 ? . 1_655
C(6) H(20) 3.527 ? . 1_655
C(7) H(16) 3.444 ? . 1_655
C(7) H(17) 3.017 ? . 2_566
C(8) H(17) 3.346 ? . 2_566
C(9) H(27) 3.430 ? . 1_565
C(9) H(31) 3.309 ? . 2_665
C(10) H(13) 3.419 ? . 2_566
C(10) H(16) 3.217 ? . 1_655
C(10) H(20) 3.285 ? . 1_655
C(10) H(21) 3.490 ? . 1_655
C(10) H(24) 3.218 ? . 2_566
C(10) H(36) 3.127 ? . 2_566
C(11) H(17) 3.086 ? . 2_566
C(11) H(35) 3.353 ? . 2_556
C(12) H(6) 2.883 ? . 2_566
C(12) H(10) 3.161 ? . 2_566
C(12) H(32) 3.228 ? . 2_565
C(13) H(6) 2.887 ? . 2_566
C(13) H(12) 3.476 ? . 2_566
C(13) H(32) 3.295 ? . 2_565
C(14) H(6) 3.548 ? . 2_566
C(14) H(12) 3.526 ? . 2_566
C(14) H(25) 3.100 ? . 2_565
C(14) H(32) 3.014 ? . 2_565
C(14) H(34) 3.510 ? . 1_565
C(15) H(11) 3.347 ? . 1_455
C(15) H(25) 3.260 ? . 2_565
C(15) H(32) 2.683 ? . 2_565
C(16) H(11) 3.162 ? . 1_455
C(16) H(31) 3.213 ? . 2_565
C(16) H(32) 2.630 ? . 2_565
C(17) H(6) 3.542 ? . 2_566
C(17) H(10) 3.589 ? . 2_566
C(17) H(31) 3.565 ? . 2_565
C(17) H(32) 2.911 ? . 2_565
C(18) H(6) 3.088 ? . 2_566
C(18) H(12) 3.216 ? . 2_566
C(19) H(5) 3.509 ? . 1_455
C(19) H(9) 3.550 ? . 1_455
C(19) H(11) 3.204 ? . 1_455
C(19) H(25) 3.321 ? . 2_565
C(19) H(28) 3.175 ? . 1_465
C(19) H(32) 3.403 ? . 2_565
C(19) H(37) 3.314 ? . 1_465
C(20) H(10) 3.538 ? . 2_566
C(20) H(29) 3.277 ? . 1_455
C(20) H(31) 3.593 ? . 2_565
C(21) H(1) 3.279 ? . 2_565
C(21) H(3) 3.219 ? . 2_565
C(21) H(4) 3.502 ? . 2_565
C(21) H(19) 3.057 ? . 1_645
C(21) H(20) 3.497 ? . 1_645
C(22) H(3) 3.023 ? . 2_565
C(22) H(19) 2.983 ? . 1_645
C(22) H(25) 3.136 ? . 2_655
C(23) H(3) 3.085 ? . 2_565
C(23) H(4) 3.575 ? . 2_565
C(23) H(15) 3.481 ? . 2_565
C(23) H(19) 3.522 ? . 1_645
C(23) H(25) 2.912 ? . 2_655
C(24) H(3) 3.363 ? . 2_565
C(24) H(4) 3.167 ? . 2_565
C(24) H(33) 3.178 ? . 2_555
C(25) H(3) 3.582 ? . 2_565
C(25) H(4) 2.934 ? . 2_565
C(25) H(7) 3.221 ? . 1_545
C(25) H(33) 3.356 ? . 2_555
C(26) H(1) 3.533 ? . 2_565
C(26) H(3) 3.536 ? . 2_565
C(26) H(4) 3.126 ? . 2_565
C(26) H(19) 3.592 ? . 1_645
C(26) H(20) 3.384 ? . 1_645
C(27) H(19) 3.289 ? . 1_645
C(27) H(25) 3.092 ? . 2_655
C(27) H(26) 3.405 ? . 2_655
C(28) H(19) 2.998 ? . 1_645
C(28) H(25) 3.390 ? . 2_655
C(28) H(26) 3.169 ? . 2_655
C(28) H(34) 3.421 ? . 1_655
C(29) H(26) 2.987 ? . 2_655
C(29) H(34) 2.939 ? . 1_655
C(30) H(2) 3.370 ? . 2_665
C(30) H(8) 3.473 ? . 2_665
C(30) H(26) 3.024 ? . 2_655
C(30) H(30) 3.069 ? . 2_665
C(30) H(31) 3.250 ? . 2_665
C(31) H(8) 3.376 ? . 2_665
C(31) H(26) 3.251 ? . 2_655
C(31) H(30) 2.962 ? . 2_665
C(32) H(26) 3.445 ? . 2_655
C(33) H(5) 3.421 ? . 1_545
C(34) H(18) 3.329 ? . 1_545
C(34) H(26) 3.215 ? . 2_555
C(35) H(15) 3.246 ? . 1_545
C(35) H(18) 3.110 ? . 1_545
C(35) H(26) 3.321 ? . 2_555
C(35) H(29) 3.121 ? . 1_455
C(36) H(12) 3.393 ? . 2_556
C(36) H(13) 3.475 ? . 2_556
C(37) H(5) 3.565 ? . 1_545
C(37) H(9) 3.478 ? . 1_545
C(37) H(9) 3.227 ? . 2_566
C(37) H(10) 3.512 ? . 2_566
C(37) H(11) 3.418 ? . 2_566
C(37) H(13) 3.451 ? . 2_556
C(37) H(21) 3.581 ? . 2_466
C(38) H(5) 3.157 ? . 1_545
C(38) H(9) 3.463 ? . 1_545
C(38) H(9) 3.490 ? . 2_566
C(38) H(10) 3.488 ? . 2_566
C(38) H(20) 3.451 ? . 1_645
H(1) Ti(1) 3.125 ? . 2_565
H(1) O(1) 2.559 ? . 2_565
H(1) O(3) 3.060 ? . 2_565
H(1) O(4) 3.185 ? . 2_565
H(1) C(1) 3.310 ? . 2_565
H(1) C(21) 3.279 ? . 2_565
H(1) C(26) 3.533 ? . 2_565
H(1) H(1) 3.157 ? . 2_565
H(1) H(3) 3.316 ? . 2_565
H(1) H(23) 2.989 ? . 2_565
H(2) C(30) 3.370 ? . 2_665
H(2) H(23) 2.968 ? . 2_565
H(2) H(30) 2.432 ? . 2_665
H(2) H(33) 3.570 ? . 2_565
H(3) O(1) 3.086 ? . 2_565
H(3) C(21) 3.219 ? . 2_565
H(3) C(22) 3.023 ? . 2_565
H(3) C(23) 3.085 ? . 2_565
H(3) C(24) 3.363 ? . 2_565
H(3) C(25) 3.582 ? . 2_565
H(3) C(26) 3.536 ? . 2_565
H(3) H(1) 3.316 ? . 2_565
H(3) H(25) 3.536 ? . 2_565
H(3) H(32) 3.215 ? . 2_565
H(4) C(21) 3.502 ? . 2_565
H(4) C(23) 3.575 ? . 2_565
H(4) C(24) 3.167 ? . 2_565
H(4) C(25) 2.934 ? . 2_565
H(4) C(26) 3.126 ? . 2_565
H(4) H(26) 3.592 ? . 2_565
H(4) H(27) 2.956 ? . 1_565
H(4) H(27) 3.254 ? . 2_565
H(4) H(33) 3.084 ? . 2_565
H(5) C(19) 3.509 ? . 1_655
H(5) C(33) 3.421 ? . 1_565
H(5) C(37) 3.565 ? . 1_565
H(5) C(38) 3.157 ? . 1_565
H(5) H(13) 3.399 ? . 2_566
H(5) H(16) 2.970 ? . 1_655
H(5) H(20) 2.521 ? . 1_655
H(5) H(37) 3.249 ? . 1_565
H(6) O(3) 3.141 ? . 2_566
H(6) C(12) 2.883 ? . 2_566
H(6) C(13) 2.887 ? . 2_566
H(6) C(14) 3.548 ? . 2_566
H(6) C(17) 3.542 ? . 2_566
H(6) C(18) 3.088 ? . 2_566
H(6) H(17) 2.415 ? . 2_566
H(7) C(25) 3.221 ? . 1_565
H(7) H(27) 2.489 ? . 1_565
H(7) H(31) 3.334 ? . 2_665
H(8) C(30) 3.473 ? . 2_665
H(8) C(31) 3.376 ? . 2_665
H(8) H(30) 2.921 ? . 2_665
H(8) H(31) 2.659 ? . 2_665
H(9) C(19) 3.550 ? . 1_655
H(9) C(37) 3.478 ? . 1_565
H(9) C(37) 3.227 ? . 2_566
H(9) C(38) 3.463 ? . 1_565
H(9) C(38) 3.490 ? . 2_566
H(9) H(13) 3.131 ? . 2_566
H(9) H(20) 3.010 ? . 1_655
H(9) H(21) 3.213 ? . 1_655
H(9) H(36) 3.153 ? . 1_565
H(9) H(36) 2.613 ? . 2_566
H(9) H(37) 3.112 ? . 1_565
H(9) H(37) 3.147 ? . 2_566
H(10) Ti(1) 3.432 ? . 2_566
H(10) O(2) 3.523 ? . 2_566
H(10) O(3) 2.530 ? . 2_566
H(10) C(12) 3.161 ? . 2_566
H(10) C(17) 3.589 ? . 2_566
H(10) C(20) 3.538 ? . 2_566
H(10) C(37) 3.512 ? . 2_566
H(10) C(38) 3.488 ? . 2_566
H(10) H(13) 3.373 ? . 2_566
H(10) H(24) 2.750 ? . 2_566
H(10) H(36) 3.320 ? . 2_566
H(10) H(37) 3.284 ? . 2_566
H(11) C(15) 3.347 ? . 1_655
H(11) C(16) 3.162 ? . 1_655
H(11) C(19) 3.204 ? . 1_655
H(11) C(37) 3.418 ? . 2_566
H(11) H(16) 2.734 ? . 1_655
H(11) H(20) 2.951 ? . 1_655
H(11) H(21) 2.902 ? . 1_655
H(11) H(24) 2.818 ? . 2_566
H(11) H(36) 2.970 ? . 2_566
H(12) C(13) 3.476 ? . 2_566
H(12) C(14) 3.526 ? . 2_566
H(12) C(18) 3.216 ? . 2_566
H(12) C(36) 3.393 ? . 2_556
H(12) H(15) 3.409 ? . 2_566
H(12) H(17) 2.562 ? . 2_566
H(12) H(18) 3.252 ? . 2_566
H(12) H(35) 2.994 ? . 2_556
H(13) C(5) 3.254 ? . 2_566
H(13) C(6) 3.183 ? . 2_566
H(13) C(10) 3.419 ? . 2_566
H(13) C(36) 3.475 ? . 2_556
H(13) C(37) 3.451 ? . 2_556
H(13) H(5) 3.399 ? . 2_566
H(13) H(9) 3.131 ? . 2_566
H(13) H(10) 3.373 ? . 2_566
H(13) H(17) 3.033 ? . 2_566
H(13) H(35) 3.321 ? . 2_556
H(13) H(36) 3.277 ? . 2_556
H(14) H(35) 3.191 ? . 2_556
H(15) C(23) 3.481 ? . 2_565
H(15) C(35) 3.246 ? . 1_565
H(15) H(12) 3.409 ? . 2_566
H(15) H(25) 2.973 ? . 2_565
H(15) H(26) 3.267 ? . 2_565
H(15) H(32) 3.579 ? . 2_565
H(15) H(34) 2.558 ? . 1_565
H(16) C(4) 3.470 ? . 1_455
H(16) C(5) 2.823 ? . 1_455
H(16) C(6) 2.829 ? . 1_455
H(16) C(7) 3.444 ? . 1_455
H(16) C(10) 3.217 ? . 1_455
H(16) H(5) 2.970 ? . 1_455
H(16) H(11) 2.734 ? . 1_455
H(16) H(31) 2.889 ? . 2_565
H(16) H(32) 3.069 ? . 2_565
H(17) C(7) 3.017 ? . 2_566
H(17) C(8) 3.346 ? . 2_566
H(17) C(11) 3.086 ? . 2_566
H(17) H(6) 2.415 ? . 2_566
H(17) H(12) 2.562 ? . 2_566
H(17) H(13) 3.033 ? . 2_566
H(18) C(34) 3.329 ? . 1_565
H(18) C(35) 3.110 ? . 1_565
H(18) H(12) 3.252 ? . 2_566
H(18) H(33) 3.481 ? . 1_565
H(18) H(34) 3.125 ? . 1_565
H(19) O(4) 3.491 ? . 1_465
H(19) C(21) 3.057 ? . 1_465
H(19) C(22) 2.983 ? . 1_465
H(19) C(23) 3.522 ? . 1_465
H(19) C(26) 3.592 ? . 1_465
H(19) C(27) 3.289 ? . 1_465
H(19) C(28) 2.998 ? . 1_465
H(19) H(25) 2.587 ? . 2_565
H(19) H(28) 2.370 ? . 1_465
H(19) H(32) 3.320 ? . 2_565
H(19) H(37) 3.455 ? . 1_465
H(20) C(5) 3.170 ? . 1_455
H(20) C(6) 3.527 ? . 1_455
H(20) C(10) 3.285 ? . 1_455
H(20) C(21) 3.497 ? . 1_465
H(20) C(26) 3.384 ? . 1_465
H(20) C(38) 3.451 ? . 1_465
H(20) H(5) 2.521 ? . 1_455
H(20) H(9) 3.010 ? . 1_455
H(20) H(11) 2.951 ? . 1_455
H(20) H(32) 3.504 ? . 2_565
H(20) H(37) 2.845 ? . 1_465
H(21) C(10) 3.490 ? . 1_455
H(21) C(37) 3.581 ? . 2_466
H(21) H(9) 3.213 ? . 1_455
H(21) H(11) 2.902 ? . 1_455
H(21) H(28) 3.124 ? . 1_465
H(21) H(35) 3.406 ? . 2_466
H(21) H(36) 2.746 ? . 2_466
H(21) H(37) 3.114 ? . 1_465
H(22) H(29) 2.718 ? . 1_455
H(22) H(31) 3.324 ? . 2_565
H(23) C(1) 3.437 ? . 2_565
H(23) H(1) 2.989 ? . 2_565
H(23) H(2) 2.968 ? . 2_565
H(23) H(29) 2.999 ? . 1_455
H(23) H(30) 2.966 ? . 1_455
H(23) H(31) 3.363 ? . 2_565
H(24) C(10) 3.218 ? . 2_566
H(24) H(10) 2.750 ? . 2_566
H(24) H(11) 2.818 ? . 2_566
H(25) C(14) 3.100 ? . 2_565
H(25) C(15) 3.260 ? . 2_565
H(25) C(19) 3.321 ? . 2_565
H(25) C(22) 3.136 ? . 2_655
H(25) C(23) 2.912 ? . 2_655
H(25) C(27) 3.092 ? . 2_655
H(25) C(28) 3.390 ? . 2_655
H(25) H(3) 3.536 ? . 2_565
H(25) H(15) 2.973 ? . 2_565
H(25) H(19) 2.587 ? . 2_565
H(25) H(25) 2.669 ? . 2_655
H(25) H(28) 3.572 ? . 2_655
H(26) C(27) 3.405 ? . 2_655
H(26) C(28) 3.169 ? . 2_655
H(26) C(29) 2.987 ? . 2_655
H(26) C(30) 3.024 ? . 2_655
H(26) C(31) 3.251 ? . 2_655
H(26) C(32) 3.445 ? . 2_655
H(26) C(34) 3.215 ? . 2_555
H(26) C(35) 3.321 ? . 2_555
H(26) H(4) 3.592 ? . 2_565
H(26) H(15) 3.267 ? . 2_565
H(26) H(29) 3.431 ? . 2_655
H(26) H(30) 3.473 ? . 2_655
H(26) H(33) 2.496 ? . 2_555
H(26) H(34) 2.719 ? . 2_555
H(27) C(9) 3.430 ? . 1_545
H(27) H(4) 2.956 ? . 1_545
H(27) H(4) 3.254 ? . 2_565
H(27) H(7) 2.489 ? . 1_545
H(27) H(27) 3.076 ? . 2_555
H(27) H(33) 2.876 ? . 2_555
H(28) C(19) 3.175 ? . 1_645
H(28) H(19) 2.370 ? . 1_645
H(28) H(21) 3.124 ? . 1_645
H(28) H(25) 3.572 ? . 2_655
H(28) H(34) 3.387 ? . 1_655
H(29) C(20) 3.277 ? . 1_655
H(29) C(35) 3.121 ? . 1_655
H(29) H(22) 2.718 ? . 1_655
H(29) H(23) 2.999 ? . 1_655
H(29) H(26) 3.431 ? . 2_655
H(29) H(34) 2.502 ? . 1_655
H(30) C(1) 3.429 ? . 2_665
H(30) C(30) 3.069 ? . 2_665
H(30) C(31) 2.962 ? . 2_665
H(30) H(2) 2.432 ? . 2_665
H(30) H(8) 2.921 ? . 2_665
H(30) H(23) 2.966 ? . 1_655
H(30) H(26) 3.473 ? . 2_655
H(30) H(30) 2.962 ? . 2_665
H(30) H(31) 2.753 ? . 2_665
H(31) C(9) 3.309 ? . 2_665
H(31) C(16) 3.213 ? . 2_565
H(31) C(17) 3.565 ? . 2_565
H(31) C(20) 3.593 ? . 2_565
H(31) C(30) 3.250 ? . 2_665
H(31) H(7) 3.334 ? . 2_665
H(31) H(8) 2.659 ? . 2_665
H(31) H(16) 2.889 ? . 2_565
H(31) H(22) 3.324 ? . 2_565
H(31) H(23) 3.363 ? . 2_565
H(31) H(30) 2.753 ? . 2_665
H(32) C(12) 3.228 ? . 2_565
H(32) C(13) 3.295 ? . 2_565
H(32) C(14) 3.014 ? . 2_565
H(32) C(15) 2.683 ? . 2_565
H(32) C(16) 2.630 ? . 2_565
H(32) C(17) 2.911 ? . 2_565
H(32) C(19) 3.403 ? . 2_565
H(32) H(3) 3.215 ? . 2_565
H(32) H(15) 3.579 ? . 2_565
H(32) H(16) 3.069 ? . 2_565
H(32) H(19) 3.320 ? . 2_565
H(32) H(20) 3.504 ? . 2_565
H(33) C(24) 3.178 ? . 2_555
H(33) C(25) 3.356 ? . 2_555
H(33) H(2) 3.570 ? . 2_565
H(33) H(4) 3.084 ? . 2_565
H(33) H(18) 3.481 ? . 1_545
H(33) H(26) 2.496 ? . 2_555
H(33) H(27) 2.876 ? . 2_555
H(34) C(14) 3.510 ? . 1_545
H(34) C(28) 3.421 ? . 1_455
H(34) C(29) 2.939 ? . 1_455
H(34) H(15) 2.558 ? . 1_545
H(34) H(18) 3.125 ? . 1_545
H(34) H(26) 2.719 ? . 2_555
H(34) H(28) 3.387 ? . 1_455
H(34) H(29) 2.502 ? . 1_455
H(35) C(11) 3.353 ? . 2_556
H(35) H(12) 2.994 ? . 2_556
H(35) H(13) 3.321 ? . 2_556
H(35) H(14) 3.191 ? . 2_556
H(35) H(21) 3.406 ? . 2_466
H(36) C(10) 3.127 ? . 2_566
H(36) H(9) 3.153 ? . 1_545
H(36) H(9) 2.613 ? . 2_566
H(36) H(10) 3.320 ? . 2_566
H(36) H(11) 2.970 ? . 2_566
H(36) H(13) 3.277 ? . 2_556
H(36) H(21) 2.746 ? . 2_466
H(36) H(37) 3.196 ? . 2_556
H(37) C(19) 3.314 ? . 1_645
H(37) H(5) 3.249 ? . 1_545
H(37) H(9) 3.112 ? . 1_545
H(37) H(9) 3.147 ? . 2_566
H(37) H(10) 3.284 ? . 2_566
H(37) H(19) 3.455 ? . 1_645
H(37) H(20) 2.845 ? . 1_645
H(37) H(21) 3.114 ? . 1_645
H(37) H(36) 3.196 ? . 2_556

loop_
_geom_torsion_atom_site_label_1
_geom_torsion_atom_site_label_2
_geom_torsion_atom_site_label_3
_geom_torsion_atom_site_label_4
_geom_torsion
_geom_torsion_publ_flag
_geom_torsion_site_symmetry_1
_geom_torsion_site_symmetry_2
_geom_torsion_site_symmetry_3
_geom_torsion_site_symmetry_4
O(1) Ti(1) O(2) C(3) 82.1(2) ? . . . .
O(2) Ti(1) O(1) C(1) -74.2(2) ? . . . .
O(1) Ti(1) O(3) C(12) -58.4(3) ? . . . .
O(3) Ti(1) O(1) C(1) 76.0(2) ? . . . .
O(1) Ti(1) O(4) C(21) -2.8(3) ? . . . .
O(4) Ti(1) O(1) C(1) -179.3(2) ? . . . .
O(1) Ti(1) N(1) C(2) 23.36(16) ? . . . .
O(1) Ti(1) N(1) C(9) -91.48(16) ? . . . .
O(1) Ti(1) N(1) C(18) 146.2(2) ? . . . .
N(1) Ti(1) O(1) C(1) 0.1(2) ? . . . .
O(2) Ti(1) O(3) C(12) 94.3(3) ? . . . .
O(3) Ti(1) O(2) C(3) -68.6(2) ? . . . .
O(2) Ti(1) O(4) C(21) -127.4(3) ? . . . .
O(4) Ti(1) O(2) C(3) -175.0(2) ? . . . .
O(2) Ti(1) N(1) C(2) 148.94(16) ? . . . .
O(2) Ti(1) N(1) C(9) 34.10(16) ? . . . .
O(2) Ti(1) N(1) C(18) -88.3(2) ? . . . .
N(1) Ti(1) O(2) C(3) 11.5(2) ? . . . .
O(3) Ti(1) O(4) C(21) 115.3(3) ? . . . .
O(4) Ti(1) O(3) C(12) -159.9(3) ? . . . .
O(3) Ti(1) N(1) C(2) -95.56(17) ? . . . .
O(3) Ti(1) N(1) C(9) 149.60(17) ? . . . .
O(3) Ti(1) N(1) C(18) 27.2(2) ? . . . .
N(1) Ti(1) O(3) C(12) 13.7(3) ? . . . .
O(4) Ti(1) N(1) C(2) 27.6(8) ? . . . .
O(4) Ti(1) N(1) C(9) -87.3(7) ? . . . .
O(4) Ti(1) N(1) C(18) 150.4(6) ? . . . .
N(1) Ti(1) O(4) C(21) -6.9(9) ? . . . .
Ti(1) O(1) C(1) C(2) -23.8(3) ? . . . .
Ti(1) O(2) C(3) C(4) -27.0(3) ? . . . .
Ti(1) O(2) C(3) C(8) 151.3(2) ? . . . .
Ti(1) O(3) C(12) C(13) -26.5(4) ? . . . .
Ti(1) O(3) C(12) C(17) 153.3(2) ? . . . .
Ti(1) O(4) C(21) C(22) 54.0(4) ? . . . .
Ti(1) O(4) C(21) C(26) -124.5(2) ? . . . .
Ti(1) N(1) C(2) C(1) -40.6(2) ? . . . .
Ti(1) N(1) C(9) C(4) -67.1(2) ? . . . .
Ti(1) N(1) C(18) C(13) -55.6(2) ? . . . .
C(2) N(1) C(9) C(4) -179.2(2) ? . . . .
C(9) N(1) C(2) C(1) 75.1(3) ? . . . .
C(2) N(1) C(18) C(13) 62.8(3) ? . . . .
C(18) N(1) C(2) C(1) -165.7(2) ? . . . .
C(9) N(1) C(18) C(13) -178.36(19) ? . . . .
C(18) N(1) C(9) C(4) 59.4(2) ? . . . .
O(1) C(1) C(2) N(1) 42.1(3) ? . . . .
O(2) C(3) C(4) C(5) 173.7(2) ? . . . .
O(2) C(3) C(4) C(9) -8.8(3) ? . . . .
O(2) C(3) C(8) C(7) -175.8(2) ? . . . .
O(2) C(3) C(8) C(11) 5.1(3) ? . . . .
C(4) C(3) C(8) C(7) 2.4(3) ? . . . .
C(4) C(3) C(8) C(11) -176.7(2) ? . . . .
C(8) C(3) C(4) C(5) -4.5(3) ? . . . .
C(8) C(3) C(4) C(9) 173.1(2) ? . . . .
C(3) C(4) C(5) C(6) 2.4(4) ? . . . .
C(3) C(4) C(9) N(1) 57.7(2) ? . . . .
C(5) C(4) C(9) N(1) -124.9(2) ? . . . .
C(9) C(4) C(5) C(6) -175.1(2) ? . . . .
C(4) C(5) C(6) C(7) 1.8(4) ? . . . .
C(4) C(5) C(6) C(10) -178.4(3) ? . . . .
C(5) C(6) C(7) C(8) -4.0(4) ? . . . .
C(10) C(6) C(7) C(8) 176.2(3) ? . . . .
C(6) C(7) C(8) C(3) 1.9(4) ? . . . .
C(6) C(7) C(8) C(11) -179.0(2) ? . . . .
O(3) C(12) C(13) C(14) 179.3(2) ? . . . .
O(3) C(12) C(13) C(18) -6.5(4) ? . . . .
O(3) C(12) C(17) C(16) 178.8(2) ? . . . .
O(3) C(12) C(17) C(20) -1.5(4) ? . . . .
C(13) C(12) C(17) C(16) -1.5(4) ? . . . .
C(13) C(12) C(17) C(20) 178.2(2) ? . . . .
C(17) C(12) C(13) C(14) -0.4(4) ? . . . .
C(17) C(12) C(13) C(18) 173.8(2) ? . . . .
C(12) C(13) C(14) C(15) 1.3(4) ? . . . .
C(12) C(13) C(18) N(1) 47.1(3) ? . . . .
C(14) C(13) C(18) N(1) -138.8(2) ? . . . .
C(18) C(13) C(14) C(15) -173.0(2) ? . . . .
C(13) C(14) C(15) C(16) -0.3(4) ? . . . .
C(13) C(14) C(15) C(19) -177.2(3) ? . . . .
C(14) C(15) C(16) C(17) -1.7(4) ? . . . .
C(19) C(15) C(16) C(17) 175.1(3) ? . . . .
C(15) C(16) C(17) C(12) 2.6(4) ? . . . .
C(15) C(16) C(17) C(20) -177.1(3) ? . . . .
O(4) C(21) C(22) C(23) -174.7(2) ? . . . .
O(4) C(21) C(22) C(27) 7.6(3) ? . . . .
O(4) C(21) C(26) C(25) 175.3(2) ? . . . .
O(4) C(21) C(26) C(33) -6.3(3) ? . . . .
C(22) C(21) C(26) C(25) -3.3(3) ? . . . .
C(22) C(21) C(26) C(33) 175.2(2) ? . . . .
C(26) C(21) C(22) C(23) 3.8(3) ? . . . .
C(26) C(21) C(22) C(27) -173.9(2) ? . . . .
C(21) C(22) C(23) C(24) -1.5(3) ? . . . .
C(21) C(22) C(27) C(28) 42.8(3) ? . . . .
C(21) C(22) C(27) C(32) -138.6(2) ? . . . .
C(23) C(22) C(27) C(28) -134.8(2) ? . . . .
C(23) C(22) C(27) C(32) 43.7(3) ? . . . .
C(27) C(22) C(23) C(24) 176.2(2) ? . . . .
C(22) C(23) C(24) C(25) -1.4(4) ? . . . .
C(23) C(24) C(25) C(26) 2.0(4) ? . . . .
C(24) C(25) C(26) C(21) 0.4(3) ? . . . .
C(24) C(25) C(26) C(33) -178.1(2) ? . . . .
C(21) C(26) C(33) C(34) 137.9(2) ? . . . .
C(21) C(26) C(33) C(38) -48.1(3) ? . . . .
C(25) C(26) C(33) C(34) -43.7(3) ? . . . .
C(25) C(26) C(33) C(38) 130.3(3) ? . . . .
C(22) C(27) C(28) C(29) 178.5(2) ? . . . .
C(22) C(27) C(32) C(31) -177.6(2) ? . . . .
C(28) C(27) C(32) C(31) 1.1(3) ? . . . .
C(32) C(27) C(28) C(29) -0.1(2) ? . . . .
C(27) C(28) C(29) C(30) -1.0(3) ? . . . .
C(28) C(29) C(30) C(31) 1.1(3) ? . . . .
C(29) C(30) C(31) C(32) -0.1(3) ? . . . .
C(30) C(31) C(32) C(27) -1.0(3) ? . . . .
C(26) C(33) C(34) C(35) 174.1(2) ? . . . .
C(26) C(33) C(38) C(37) -174.5(2) ? . . . .
C(34) C(33) C(38) C(37) -0.3(4) ? . . . .
C(38) C(33) C(34) C(35) -0.1(3) ? . . . .
C(33) C(34) C(35) C(36) 0.2(3) ? . . . .
C(34) C(35) C(36) C(37) 0.1(3) ? . . . .
C(35) C(36) C(37) C(38) -0.6(4) ? . . . .
C(36) C(37) C(38) C(33) 0.7(4) ? . . . .
